data_1561418
loop_
_publ_author_name
'Hu, Dong-Cheng'
'Fan, Yan'
'Si, Chang-Dai'
'Wu, Ya-Jun'
'Dong, Xiu-Yan'
'Yang, Yun-Xia'
'Yao, Xiao-Qiang'
'Liu, Jia-Cheng'

_publ_section_title
;
 A series of Zn/Cd coordination polymers constructed from
 1,4-naphthalenedicarboxylate and N-donor ligands: Syntheses, structures
 and luminescence sensing of Cr3+ in aqueous solutions
;
_journal_name_full 'Journal of Solid State Chemistry'
_journal_page_first 198
_journal_page_last 204
_journal_paper_doi 10.1016/j.jssc.2016.06.017
_journal_volume 241
_journal_year 2016
_chemical_formula_sum 'C68 H60 N12 O14 Zn3'
_chemical_formula_weight 1465.39
_space_group_IT_number 15
_space_group_name_Hall '-C 2yc'
_space_group_name_H-M_alt 'C 1 2/c 1'
_symmetry_cell_setting monoclinic
_symmetry_space_group_name_H-M 'C 1 2/c 1'
_atom_sites_solution_hydrogens geom
_atom_sites_solution_primary direct
_atom_sites_solution_secondary difmap
_cell_angle_alpha 90.00
_cell_angle_beta 124.500(2)
_cell_angle_gamma 90.00
_cell_formula_units_Z 4
_cell_length_a 32.215(4)
_cell_length_b 9.9935(14)
_cell_length_c 25.649(3)
_cell_measurement_reflns_used 3496
_cell_measurement_temperature 296(2)
_cell_measurement_theta_max 22.56
_cell_measurement_theta_min 2.20
_cell_volume 6805.2(15)
_computing_cell_refinement 'Bruker SMART'
_computing_data_collection 'Bruker SMART'
_computing_data_reduction 'Bruker SAINT'
_computing_molecular_graphics 'Bruker SHELXTL'
_computing_publication_material 'Bruker SHELXTL'
_computing_structure_refinement 'SHELXL-97 (Sheldrick, 1997)'
_computing_structure_solution 'SHELXS-97 (Sheldrick, 1990)'
_diffrn_ambient_temperature 296(2)
_diffrn_measured_fraction_theta_full 1.000
_diffrn_measured_fraction_theta_max 1.000
_diffrn_measurement_device_type 'CCD area detector'
_diffrn_measurement_method 'phi and omega scans'
_diffrn_radiation_monochromator graphite
_diffrn_radiation_source 'fine-focus sealed tube'
_diffrn_radiation_type MoK\a
_diffrn_radiation_wavelength 0.71073
_diffrn_reflns_av_R_equivalents 0.0448
_diffrn_reflns_av_sigmaI/netI 0.0522
_diffrn_reflns_limit_h_max 38
_diffrn_reflns_limit_h_min -37
_diffrn_reflns_limit_k_max 11
_diffrn_reflns_limit_k_min -11
_diffrn_reflns_limit_l_max 20
_diffrn_reflns_limit_l_min -30
_diffrn_reflns_number 18355
_diffrn_reflns_theta_full 25.00
_diffrn_reflns_theta_max 25.00
_diffrn_reflns_theta_min 1.53
_exptl_absorpt_coefficient_mu 1.122
_exptl_absorpt_correction_T_max 0.8151
_exptl_absorpt_correction_T_min 0.7515
_exptl_absorpt_correction_type multi-scan
_exptl_absorpt_process_details sadabs
_exptl_crystal_colour colorless
_exptl_crystal_density_diffrn 1.430
_exptl_crystal_density_method 'not measured'
_exptl_crystal_description block
_exptl_crystal_F_000 3016
_exptl_crystal_size_max 0.27
_exptl_crystal_size_mid 0.22
_exptl_crystal_size_min 0.19
_refine_diff_density_max 0.726
_refine_diff_density_min -0.380
_refine_diff_density_rms 0.083
_refine_ls_extinction_method none
_refine_ls_goodness_of_fit_ref 0.982
_refine_ls_hydrogen_treatment mixed
_refine_ls_matrix_type full
_refine_ls_number_parameters 420
_refine_ls_number_reflns 5992
_refine_ls_number_restraints 0
_refine_ls_restrained_S_all 0.982
_refine_ls_R_factor_all 0.0547
_refine_ls_R_factor_gt 0.0386
_refine_ls_shift/su_max 0.000
_refine_ls_shift/su_mean 0.000
_refine_ls_structure_factor_coef Fsqd
_refine_ls_weighting_details 'calc w=1/[\s^2^(Fo^2^)+(0.0599P)^2^+0.0000P] where P=(Fo^2^+2Fc^2^)/3'
_refine_ls_weighting_scheme calc
_refine_ls_wR_factor_gt 0.0998
_refine_ls_wR_factor_ref 0.1063
_reflns_number_gt 4525
_reflns_number_total 5992
_reflns_threshold_expression >2sigma(I)
_cod_data_source_file JSSC-2016-241-198.cif
_cod_data_source_block 4
_cod_depositor_comments
;
The following automatic conversions were performed:

data item '_symmetry_cell_setting' value 'Monoclinic' was changed to
'monoclinic' in accordance with the built-in table derived from the
CIF Core dictionary named 'cif_core.dic' version 2.4.5 last updated
on 2014-11-21.

Automatic conversion script
Id: cif_fix_values 8369 2020-08-20 11:38:08Z andrius 
;
_cod_original_cell_volume 6805.2(16)
_cod_original_sg_symbol_H-M 'C2/c  '
_cod_database_code 1561418

loop_
_symmetry_equiv_pos_as_xyz
'x, y, z'
'-x, y, -z+1/2'
'x+1/2, y+1/2, z'
'-x+1/2, y+1/2, -z+1/2'
'-x, -y, -z'
'x, -y, z-1/2'
'-x+1/2, -y+1/2, -z'
'x+1/2, -y+1/2, z-1/2'

loop_
_atom_site_label
_atom_site_type_symbol
_atom_site_fract_x
_atom_site_fract_y
_atom_site_fract_z
_atom_site_U_iso_or_equiv
_atom_site_adp_type
_atom_site_occupancy
_atom_site_symmetry_multiplicity
_atom_site_calc_flag
_atom_site_refinement_flags
_atom_site_disorder_assembly
_atom_site_disorder_group
C1 C 0.31166(13) 0.0537(3) 0.33513(14) 0.0347(7) Uani 1 1 d . . .
C2 C 0.31324(10) 0.0283(3) 0.39466(12) 0.0273(6) Uani 1 1 d . . .
C3 C 0.29106(11) -0.0845(3) 0.40142(13) 0.0284(6) Uani 1 1 d . . .
C4 C 0.29117(12) -0.0970(3) 0.45498(14) 0.0371(8) Uani 1 1 d . . .
H4 H 0.2763 -0.1718 0.4596 0.045 Uiso 1 1 calc R . .
C5 C 0.31279(12) -0.0010(3) 0.50208(14) 0.0377(7) Uani 1 1 d . . .
H5 H 0.3121 -0.0100 0.5376 0.045 Uiso 1 1 calc R . .
C6 C 0.33540(11) 0.1081(3) 0.49540(12) 0.0300(7) Uani 1 1 d . . .
C7 C 0.33656(11) 0.1234(3) 0.44272(13) 0.0323(7) Uani 1 1 d . . .
H7 H 0.3528 0.1965 0.4394 0.039 Uiso 1 1 calc R . .
C8 C 0.37186(11) 0.3246(3) 0.54322(13) 0.0322(7) Uani 1 1 d . . .
C9 C 0.33930(13) 0.4099(3) 0.49235(14) 0.0434(8) Uani 1 1 d . . .
H9 H 0.3088 0.3776 0.4580 0.052 Uiso 1 1 calc R . .
C10 C 0.35230(13) 0.5385(3) 0.49352(14) 0.0436(8) Uani 1 1 d . . .
H10 H 0.3306 0.5939 0.4595 0.052 Uiso 1 1 calc R . .
C11 C 0.39836(12) 0.5916(3) 0.54539(14) 0.0359(7) Uani 1 1 d . . .
C12 C 0.41425(14) 0.7241(3) 0.54628(16) 0.0471(9) Uani 1 1 d . . .
H12 H 0.3939 0.7796 0.5117 0.056 Uiso 1 1 calc R . .
C13 C 0.45862(14) 0.7718(4) 0.59656(18) 0.0521(9) Uani 1 1 d . . .
H13 H 0.4689 0.8585 0.5960 0.062 Uiso 1 1 calc R . .
C14 C 0.48881(13) 0.6893(4) 0.64936(17) 0.0494(9) Uani 1 1 d . . .
H14 H 0.5187 0.7229 0.6842 0.059 Uiso 1 1 calc R . .
C15 C 0.47523(12) 0.5609(3) 0.65057(15) 0.0411(8) Uani 1 1 d . . .
H15 H 0.4957 0.5082 0.6862 0.049 Uiso 1 1 calc R . .
C16 C 0.42999(11) 0.5069(3) 0.59780(13) 0.0315(7) Uani 1 1 d . . .
C17 C 0.41582(11) 0.3707(3) 0.59580(12) 0.0289(6) Uani 1 1 d . . .
C18 C 0.44754(11) 0.2791(3) 0.65159(15) 0.0417(8) Uani 1 1 d . . .
C19 C 0.22780(11) 0.3031(3) 0.14551(14) 0.0359(7) Uani 1 1 d . . .
C20 C 0.29207(12) -0.0638(3) 0.13719(14) 0.0378(8) Uani 1 1 d . . .
H20 H 0.2814 0.0033 0.1070 0.045 Uiso 1 1 calc R . .
C21 C 0.32076(12) -0.1688(3) 0.14415(14) 0.0411(8) Uani 1 1 d . . .
H21 H 0.3336 -0.1873 0.1203 0.049 Uiso 1 1 calc R . .
C22 C 0.30329(12) -0.1809(3) 0.21413(15) 0.0380(8) Uani 1 1 d . . .
H22 H 0.3023 -0.2111 0.2477 0.046 Uiso 1 1 calc R . .
C23 C 0.35849(14) -0.3639(3) 0.22090(15) 0.0465(9) Uani 1 1 d . . .
H23A H 0.3557 -0.3956 0.2546 0.056 Uiso 1 1 calc R . .
H23B H 0.3934 -0.3403 0.2397 0.056 Uiso 1 1 calc R . .
C24 C 0.34415(12) -0.4763(3) 0.17422(15) 0.0434(8) Uani 1 1 d . . .
H24A H 0.3478 -0.4470 0.1409 0.052 Uiso 1 1 calc R . .
H24B H 0.3092 -0.5009 0.1550 0.052 Uiso 1 1 calc R . .
C25 C 0.37784(14) -0.5963(3) 0.20804(16) 0.0488(9) Uani 1 1 d . . .
H25A H 0.4122 -0.5722 0.2237 0.059 Uiso 1 1 calc R . .
H25B H 0.3770 -0.6173 0.2443 0.059 Uiso 1 1 calc R . .
C26 C 0.42682(12) -0.0048(3) 0.77575(14) 0.0388(8) Uani 1 1 d . . .
H26 H 0.4346 0.0518 0.8089 0.047 Uiso 1 1 calc R . .
C27 C 0.39310(12) -0.1041(3) 0.75352(15) 0.0389(8) Uani 1 1 d . . .
H27 H 0.3735 -0.1288 0.7681 0.047 Uiso 1 1 calc R . .
C28 C 0.42671(12) -0.0962(3) 0.70006(15) 0.0383(8) Uani 1 1 d . . .
H28 H 0.4341 -0.1160 0.6707 0.046 Uiso 1 1 calc R . .
C29 C 0.36362(12) -0.2797(3) 0.66757(15) 0.0435(8) Uani 1 1 d . . .
H29A H 0.3691 -0.2958 0.6346 0.052 Uiso 1 1 calc R . .
H29B H 0.3281 -0.2614 0.6473 0.052 Uiso 1 1 calc R . .
C30 C 0.15617(14) -0.1062(4) 0.15919(16) 0.0506(9) Uani 1 1 d . . .
H30 H 0.1765 -0.1815 0.1771 0.061 Uiso 1 1 calc R . .
C31 C 0.10574(14) -0.1035(4) 0.13078(17) 0.0562(10) Uani 1 1 d . . .
H31 H 0.0853 -0.1754 0.1254 0.067 Uiso 1 1 calc R . .
C32 C 0.13187(12) 0.0949(4) 0.12863(15) 0.0409(8) Uani 1 1 d . . .
H32 H 0.1319 0.1859 0.1211 0.049 Uiso 1 1 calc R . .
C33 C 0.04017(13) 0.0825(4) 0.08277(18) 0.0633(11) Uani 1 1 d . . .
H33A H 0.0410 0.1752 0.0721 0.076 Uiso 1 1 calc R . .
H33B H 0.0323 0.0822 0.1142 0.076 Uiso 1 1 calc R . .
C34 C -0.00100(17) 0.0137(7) 0.0254(2) 0.116(2) Uani 1 1 d . . .
H34A H -0.0062 -0.0711 0.0393 0.139 Uiso 1 1 calc R . .
H34B H -0.0312 0.0663 0.0096 0.139 Uiso 1 1 calc R . .
N1 N 0.32741(10) -0.2431(3) 0.19299(12) 0.0368(6) Uani 1 1 d . . .
N2 N 0.28089(9) -0.0706(2) 0.18158(11) 0.0328(6) Uani 1 1 d . . .
N3 N 0.17271(9) 0.0188(3) 0.15756(11) 0.0373(6) Uani 1 1 d . . .
N4 N 0.09059(10) 0.0252(3) 0.11152(13) 0.0473(7) Uani 1 1 d . . .
N5 N 0.44829(9) 0.0012(3) 0.74207(12) 0.0375(6) Uani 1 1 d . . .
N6 N 0.39303(9) -0.1628(2) 0.70478(12) 0.0349(6) Uani 1 1 d . . .
O1 O 0.44609(9) 0.2932(3) 0.69844(11) 0.060 Uani 1 1 d . . .
O2 O 0.47464(10) 0.1938(3) 0.65027(12) 0.067 Uani 1 1 d . . .
O3 O 0.26836(9) 0.0833(2) 0.28690(10) 0.0489(6) Uani 1 1 d . . .
O4 O 0.35069(10) 0.0522(3) 0.33766(11) 0.0591(7) Uani 1 1 d . . .
O5 O 0.35868(8) 0.1942(2) 0.54689(9) 0.0415(5) Uani 1 1 d . . .
O6 O 0.25026(9) 0.2064(2) 0.13990(11) 0.052 Uani 1 1 d . . .
O7 O 0.21797(11) 0.3007(3) 0.18525(12) 0.0643(8) Uani 1 1 d . . .
Zn1 Zn 0.246031(13) 0.07298(3) 0.199063(15) 0.03021(12) Uani 1 1 d . . .
Zn2 Zn 0.5000 0.13220(5) 0.7500 0.03347(14) Uani 1 2 d S . .

loop_
_atom_site_aniso_label
_atom_site_aniso_U_11
_atom_site_aniso_U_22
_atom_site_aniso_U_33
_atom_site_aniso_U_23
_atom_site_aniso_U_13
_atom_site_aniso_U_12
C1 0.053(2) 0.0266(18) 0.0308(17) -0.0047(13) 0.0273(17) -0.0033(15)
C2 0.0291(16) 0.0271(16) 0.0228(14) 0.0009(12) 0.0130(12) 0.0009(13)
C3 0.0299(16) 0.0271(17) 0.0251(14) -0.0019(12) 0.0137(13) -0.0007(13)
C4 0.0458(19) 0.0324(19) 0.0388(17) -0.0040(13) 0.0273(16) -0.0128(14)
C5 0.054(2) 0.0372(19) 0.0306(16) -0.0033(14) 0.0287(15) -0.0083(16)
C6 0.0349(17) 0.0299(18) 0.0222(14) -0.0054(12) 0.0144(13) -0.0038(13)
C7 0.0408(18) 0.0305(17) 0.0306(15) -0.0028(13) 0.0231(14) -0.0086(14)
C8 0.0402(18) 0.0288(18) 0.0286(15) -0.0054(13) 0.0201(14) -0.0002(14)
C9 0.0398(19) 0.048(2) 0.0261(16) -0.0045(14) 0.0086(15) -0.0001(16)
C10 0.050(2) 0.039(2) 0.0267(16) 0.0055(14) 0.0124(15) 0.0118(16)
C11 0.049(2) 0.0308(19) 0.0311(16) 0.0002(13) 0.0243(16) 0.0052(15)
C12 0.064(2) 0.031(2) 0.050(2) 0.0048(16) 0.035(2) 0.0099(17)
C13 0.072(3) 0.028(2) 0.072(3) -0.0092(18) 0.050(2) -0.0097(18)
C14 0.042(2) 0.047(2) 0.051(2) -0.0092(17) 0.0217(18) -0.0095(17)
C15 0.0366(19) 0.038(2) 0.0390(18) -0.0012(14) 0.0155(15) -0.0009(15)
C16 0.0341(17) 0.0300(18) 0.0327(16) -0.0031(13) 0.0203(14) 0.0002(14)
C17 0.0316(16) 0.0316(17) 0.0245(14) 0.0001(12) 0.0165(13) 0.0013(13)
C18 0.0278(17) 0.036(2) 0.0395(18) 0.0033(14) 0.0061(15) -0.0092(15)
C19 0.0350(18) 0.0305(19) 0.0318(16) 0.0011(13) 0.0128(14) -0.0016(14)
C20 0.050(2) 0.039(2) 0.0321(16) 0.0070(14) 0.0280(16) 0.0084(15)
C21 0.054(2) 0.044(2) 0.0390(18) 0.0055(15) 0.0346(17) 0.0110(17)
C22 0.050(2) 0.0350(19) 0.0431(18) 0.0075(15) 0.0345(17) 0.0089(15)
C23 0.058(2) 0.037(2) 0.0441(19) 0.0106(15) 0.0289(18) 0.0195(17)
C24 0.041(2) 0.035(2) 0.051(2) 0.0044(15) 0.0241(17) 0.0082(15)
C25 0.053(2) 0.035(2) 0.048(2) 0.0046(15) 0.0227(18) 0.0097(16)
C26 0.0468(19) 0.034(2) 0.0400(17) -0.0058(14) 0.0272(16) 0.0046(16)
C27 0.0438(19) 0.039(2) 0.0455(19) -0.0002(15) 0.0324(17) 0.0021(16)
C28 0.0429(19) 0.034(2) 0.0477(19) -0.0022(15) 0.0315(17) -0.0037(15)
C29 0.041(2) 0.036(2) 0.0459(19) -0.0066(15) 0.0199(17) -0.0093(15)
C30 0.058(2) 0.043(2) 0.047(2) 0.0010(16) 0.0273(19) 0.0026(18)
C31 0.051(2) 0.056(3) 0.054(2) -0.0015(18) 0.025(2) -0.0162(19)
C32 0.0374(19) 0.045(2) 0.0386(18) -0.0016(15) 0.0204(16) -0.0014(16)
C33 0.036(2) 0.088(3) 0.059(2) -0.001(2) 0.0232(19) 0.003(2)
C34 0.048(3) 0.201(7) 0.072(3) -0.028(4) 0.018(3) 0.028(4)
N1 0.0479(16) 0.0302(15) 0.0373(14) 0.0070(11) 0.0271(13) 0.0110(12)
N2 0.0388(15) 0.0319(15) 0.0334(14) 0.0016(11) 0.0239(12) 0.0043(12)
N3 0.0371(15) 0.0394(17) 0.0351(14) -0.0022(12) 0.0204(12) 0.0007(13)
N4 0.0386(16) 0.062(2) 0.0398(15) -0.0025(14) 0.0213(13) -0.0040(15)
N5 0.0411(16) 0.0261(15) 0.0422(15) -0.0057(12) 0.0217(13) -0.0012(12)
N6 0.0369(15) 0.0269(15) 0.0417(15) -0.0026(11) 0.0228(13) -0.0029(12)
O1 0.058 0.081 0.033 0.017 0.020 -0.005
O2 0.065 0.060 0.060 0.015 0.025 0.030
O3 0.0609(16) 0.0557(16) 0.0252(11) 0.0053(10) 0.0215(12) 0.0235(12)
O4 0.0584(17) 0.091(2) 0.0420(14) -0.0041(13) 0.0365(13) -0.0146(14)
O5 0.0578(15) 0.0393(14) 0.0237(10) -0.0090(9) 0.0208(10) -0.0165(11)
O6 0.060 0.037 0.058 0.013 0.034 0.018
O7 0.107(2) 0.0521(17) 0.0578(16) 0.0208(13) 0.0614(17) 0.0151(15)
Zn1 0.0361(2) 0.0301(2) 0.02560(18) 0.00285(14) 0.01821(16) 0.00621(15)
Zn2 0.0305(3) 0.0238(3) 0.0343(3) 0.000 0.0113(2) 0.000

loop_
_atom_type_symbol
_atom_type_description
_atom_type_scat_dispersion_real
_atom_type_scat_dispersion_imag
_atom_type_scat_source
C C 0.0033 0.0016 'International Tables Vol C Tables 4.2.6.8 and 6.1.1.4'
H H 0.0000 0.0000 'International Tables Vol C Tables 4.2.6.8 and 6.1.1.4'
N N 0.0061 0.0033 'International Tables Vol C Tables 4.2.6.8 and 6.1.1.4'
O O 0.0106 0.0060 'International Tables Vol C Tables 4.2.6.8 and 6.1.1.4'
Zn Zn 0.2839 1.4301 'International Tables Vol C Tables 4.2.6.8 and 6.1.1.4'

loop_
_geom_angle_atom_site_label_1
_geom_angle_atom_site_label_2
_geom_angle_atom_site_label_3
_geom_angle
_geom_angle_site_symmetry_1
_geom_angle_site_symmetry_3
O4 C1 O3 125.8(3) . .
O4 C1 C2 119.8(3) . .
O3 C1 C2 114.3(3) . .
C7 C2 C3 119.9(2) . .
C7 C2 C1 118.0(3) . .
C3 C2 C1 122.1(2) . .
C4 C3 C2 119.0(3) . .
C4 C3 C19 120.2(3) . 4_545
C2 C3 C19 120.5(2) . 4_545
C3 C4 C5 121.6(3) . .
C3 C4 H4 119.2 . .
C5 C4 H4 119.2 . .
C6 C5 C4 118.8(3) . .
C6 C5 H5 120.6 . .
C4 C5 H5 120.6 . .
C5 C6 C7 121.3(3) . .
C5 C6 O5 114.3(2) . .
C7 C6 O5 124.3(3) . .
C6 C7 C2 119.4(3) . .
C6 C7 H7 120.3 . .
C2 C7 H7 120.3 . .
C17 C8 O5 115.7(3) . .
C17 C8 C9 121.4(3) . .
O5 C8 C9 122.4(3) . .
C10 C9 C8 119.9(3) . .
C10 C9 H9 120.0 . .
C8 C9 H9 120.0 . .
C9 C10 C11 121.6(3) . .
C9 C10 H10 119.2 . .
C11 C10 H10 119.2 . .
C12 C11 C16 119.0(3) . .
C12 C11 C10 122.8(3) . .
C16 C11 C10 118.3(3) . .
C13 C12 C11 121.4(3) . .
C13 C12 H12 119.3 . .
C11 C12 H12 119.3 . .
C12 C13 C14 119.4(3) . .
C12 C13 H13 120.3 . .
C14 C13 H13 120.3 . .
C15 C14 C13 121.3(3) . .
C15 C14 H14 119.3 . .
C13 C14 H14 119.3 . .
C14 C15 C16 120.4(3) . .
C14 C15 H15 119.8 . .
C16 C15 H15 119.8 . .
C11 C16 C15 118.4(3) . .
C11 C16 C17 119.5(3) . .
C15 C16 C17 122.1(3) . .
C8 C17 C16 119.2(3) . .
C8 C17 C18 119.8(3) . .
C16 C17 C18 120.9(3) . .
O2 C18 O1 121.5(3) . .
O2 C18 C17 120.2(3) . .
O1 C18 C17 118.3(3) . .
O2 C18 Zn2 63.17(18) . .
O1 C18 Zn2 58.30(17) . .
C17 C18 Zn2 176.6(2) . .
O7 C19 O6 120.9(3) . .
O7 C19 C3 120.2(3) . 4
O6 C19 C3 118.6(3) . 4
O7 C19 Zn1 68.09(18) . .
O6 C19 Zn1 53.43(15) . .
C3 C19 Zn1 164.7(2) 4 .
C21 C20 N2 109.5(3) . .
C21 C20 H20 125.2 . .
N2 C20 H20 125.2 . .
C20 C21 N1 106.6(3) . .
C20 C21 H21 126.7 . .
N1 C21 H21 126.7 . .
N2 C22 N1 111.6(3) . .
N2 C22 H22 124.2 . .
N1 C22 H22 124.2 . .
N1 C23 C24 114.0(3) . .
N1 C23 H23A 108.8 . .
C24 C23 H23A 108.8 . .
N1 C23 H23B 108.8 . .
C24 C23 H23B 108.8 . .
H23A C23 H23B 107.7 . .
C23 C24 C25 109.6(3) . .
C23 C24 H24A 109.7 . .
C25 C24 H24A 109.7 . .
C23 C24 H24B 109.7 . .
C25 C24 H24B 109.7 . .
H24A C24 H24B 108.2 . .
C29 C25 C24 114.5(3) 6_545 .
C29 C25 H25A 108.6 6_545 .
C24 C25 H25A 108.6 . .
C29 C25 H25B 108.6 6_545 .
C24 C25 H25B 108.6 . .
H25A C25 H25B 107.6 . .
C27 C26 N5 109.8(3) . .
C27 C26 H26 125.1 . .
N5 C26 H26 125.1 . .
C26 C27 N6 106.6(3) . .
C26 C27 H27 126.7 . .
N6 C27 H27 126.7 . .
N5 C28 N6 111.9(3) . .
N5 C28 H28 124.1 . .
N6 C28 H28 124.1 . .
N6 C29 C25 111.9(3) . 6_546
N6 C29 H29A 109.2 . .
C25 C29 H29A 109.2 6_546 .
N6 C29 H29B 109.2 . .
C25 C29 H29B 109.2 6_546 .
H29A C29 H29B 107.9 . .
C31 C30 N3 109.6(3) . .
C31 C30 H30 125.2 . .
N3 C30 H30 125.2 . .
C30 C31 N4 106.7(3) . .
C30 C31 H31 126.6 . .
N4 C31 H31 126.6 . .
N3 C32 N4 111.9(3) . .
N3 C32 H32 124.1 . .
N4 C32 H32 124.1 . .
N4 C33 C34 115.6(4) . .
N4 C33 H33A 108.4 . .
C34 C33 H33A 108.4 . .
N4 C33 H33B 108.4 . .
C34 C33 H33B 108.4 . .
H33A C33 H33B 107.4 . .
C34 C34 C33 122.7(6) 5 .
C34 C34 H34A 106.6 5 .
C33 C34 H34A 106.6 . .
C34 C34 H34B 106.6 5 .
C33 C34 H34B 106.6 . .
H34A C34 H34B 106.6 . .
C22 N1 C21 107.2(3) . .
C22 N1 C23 125.5(3) . .
C21 N1 C23 127.1(3) . .
C22 N2 C20 105.0(2) . .
C22 N2 Zn1 128.60(19) . .
C20 N2 Zn1 125.9(2) . .
C32 N3 C30 105.1(3) . .
C32 N3 Zn1 129.0(2) . .
C30 N3 Zn1 125.7(2) . .
C32 N4 C31 106.7(3) . .
C32 N4 C33 125.1(3) . .
C31 N4 C33 128.1(3) . .
C28 N5 C26 105.1(3) . .
C28 N5 Zn2 125.3(2) . .
C26 N5 Zn2 129.5(2) . .
C28 N6 C27 106.6(3) . .
C28 N6 C29 126.7(3) . .
C27 N6 C29 126.7(3) . .
C18 O1 Zn2 92.8(2) . .
C18 O2 Zn2 88.0(2) . .
C1 O3 Zn1 126.8(2) . .
C6 O5 C8 122.5(2) . .
C19 O6 Zn1 97.39(19) . .
C19 O7 Zn1 83.59(19) . .
O3 Zn1 N2 114.07(9) . .
O3 Zn1 N3 100.27(10) . .
N2 Zn1 N3 108.68(10) . .
O3 Zn1 O6 132.68(10) . .
N2 Zn1 O6 91.07(9) . .
N3 Zn1 O6 108.93(10) . .
O3 Zn1 O7 88.96(9) . .
N2 Zn1 O7 148.20(9) . .
N3 Zn1 O7 86.95(10) . .
O6 Zn1 O7 57.30(8) . .
O3 Zn1 C19 113.26(10) . .
N2 Zn1 C19 120.24(10) . .
N3 Zn1 C19 96.45(10) . .
O6 Zn1 C19 29.18(9) . .
O7 Zn1 C19 28.32(8) . .
N5 Zn2 N5 99.96(15) 2_656 .
N5 Zn2 O1 95.08(10) 2_656 2_656
N5 Zn2 O1 149.39(9) . 2_656
N5 Zn2 O1 149.39(9) 2_656 .
N5 Zn2 O1 95.08(10) . .
O1 Zn2 O1 84.86(14) 2_656 .
N5 Zn2 O2 92.20(9) 2_656 .
N5 Zn2 O2 107.93(10) . .
O1 Zn2 O2 97.89(10) 2_656 .
O1 Zn2 O2 57.68(9) . .
N5 Zn2 O2 107.93(10) 2_656 2_656
N5 Zn2 O2 92.20(9) . 2_656
O1 Zn2 O2 57.68(9) 2_656 2_656
O1 Zn2 O2 97.89(10) . 2_656
O2 Zn2 O2 148.76(15) . 2_656
N5 Zn2 C18 102.98(10) 2_656 2_656
N5 Zn2 C18 120.87(10) . 2_656
O1 Zn2 C18 28.86(9) 2_656 2_656
O1 Zn2 C18 91.66(10) . 2_656
O2 Zn2 C18 124.56(11) . 2_656
O2 Zn2 C18 28.82(9) 2_656 2_656
N5 Zn2 C18 120.87(10) 2_656 .
N5 Zn2 C18 102.98(10) . .
O1 Zn2 C18 91.66(10) 2_656 .
O1 Zn2 C18 28.86(9) . .
O2 Zn2 C18 28.82(9) . .
O2 Zn2 C18 124.56(11) 2_656 .
C18 Zn2 C18 110.00(15) 2_656 .

loop_
_geom_bond_atom_site_label_1
_geom_bond_atom_site_label_2
_geom_bond_distance
_geom_bond_site_symmetry_2
C1 O4 1.222(4) .
C1 O3 1.268(4) .
C1 C2 1.520(4) .
C2 C7 1.392(4) .
C2 C3 1.397(4) .
C3 C4 1.377(4) .
C3 C19 1.501(4) 4_545
C4 C5 1.383(4) .
C4 H4 0.9300 .
C5 C6 1.374(4) .
C5 H5 0.9300 .
C6 C7 1.381(4) .
C6 O5 1.387(3) .
C7 H7 0.9300 .
C8 C17 1.369(4) .
C8 O5 1.391(4) .
C8 C9 1.407(4) .
C9 C10 1.347(4) .
C9 H9 0.9300 .
C10 C11 1.420(4) .
C10 H10 0.9300 .
C11 C12 1.415(4) .
C11 C16 1.418(4) .
C12 C13 1.359(5) .
C12 H12 0.9300 .
C13 C14 1.403(5) .
C13 H13 0.9300 .
C14 C15 1.362(5) .
C14 H14 0.9300 .
C15 C16 1.419(4) .
C15 H15 0.9300 .
C16 C17 1.427(4) .
C17 C18 1.508(4) .
C18 O2 1.235(4) .
C18 O1 1.237(4) .
C18 Zn2 2.559(3) .
C19 O7 1.227(3) .
C19 O6 1.263(4) .
C19 C3 1.501(4) 4
C19 Zn1 2.570(3) .
C20 C21 1.342(4) .
C20 N2 1.377(3) .
C20 H20 0.9300 .
C21 N1 1.364(4) .
C21 H21 0.9300 .
C22 N2 1.323(4) .
C22 N1 1.328(4) .
C22 H22 0.9300 .
C23 N1 1.470(4) .
C23 C24 1.511(5) .
C23 H23A 0.9700 .
C23 H23B 0.9700 .
C24 C25 1.518(4) .
C24 H24A 0.9700 .
C24 H24B 0.9700 .
C25 C29 1.511(5) 6_545
C25 H25A 0.9700 .
C25 H25B 0.9700 .
C26 C27 1.338(4) .
C26 N5 1.380(4) .
C26 H26 0.9300 .
C27 N6 1.380(4) .
C27 H27 0.9300 .
C28 N5 1.320(4) .
C28 N6 1.336(4) .
C28 H28 0.9300 .
C29 N6 1.466(4) .
C29 C25 1.511(5) 6_546
C29 H29A 0.9700 .
C29 H29B 0.9700 .
C30 C31 1.353(5) .
C30 N3 1.368(4) .
C30 H30 0.9300 .
C31 N4 1.366(5) .
C31 H31 0.9300 .
C32 N3 1.325(4) .
C32 N4 1.336(4) .
C32 H32 0.9300 .
C33 N4 1.468(4) .
C33 C34 1.478(6) .
C33 H33A 0.9700 .
C33 H33B 0.9700 .
C34 C34 1.370(9) 5
C34 H34A 0.9700 .
C34 H34B 0.9700 .
N2 Zn1 2.022(2) .
N3 Zn1 2.039(3) .
N5 Zn2 2.036(3) .
O1 Zn2 2.180(3) .
O2 Zn2 2.285(3) .
O3 Zn1 1.941(2) .
O6 Zn1 2.082(2) .
O7 Zn1 2.400(3) .
Zn2 N5 2.036(3) 2_656
Zn2 O1 2.180(3) 2_656
Zn2 O2 2.285(3) 2_656
Zn2 C18 2.559(3) 2_656

loop_
_geom_torsion_atom_site_label_1
_geom_torsion_atom_site_label_2
_geom_torsion_atom_site_label_3
_geom_torsion_atom_site_label_4
_geom_torsion
_geom_torsion_site_symmetry_1
_geom_torsion_site_symmetry_2
_geom_torsion_site_symmetry_3
_geom_torsion_site_symmetry_4
O4 C1 C2 C7 67.4(4) . . . .
O3 C1 C2 C7 -108.5(3) . . . .
O4 C1 C2 C3 -114.3(3) . . . .
O3 C1 C2 C3 69.8(4) . . . .
C7 C2 C3 C4 2.3(4) . . . .
C1 C2 C3 C4 -176.0(3) . . . .
C7 C2 C3 C19 -171.5(3) . . . 4_545
C1 C2 C3 C19 10.3(4) . . . 4_545
C2 C3 C4 C5 -0.2(5) . . . .
C19 C3 C4 C5 173.6(3) 4_545 . . .
C3 C4 C5 C6 -1.1(5) . . . .
C4 C5 C6 C7 0.4(5) . . . .
C4 C5 C6 O5 -176.2(3) . . . .
C5 C6 C7 C2 1.7(5) . . . .
O5 C6 C7 C2 177.9(3) . . . .
C3 C2 C7 C6 -3.0(4) . . . .
C1 C2 C7 C6 175.3(3) . . . .
C17 C8 C9 C10 3.1(5) . . . .
O5 C8 C9 C10 174.8(3) . . . .
C8 C9 C10 C11 -0.4(5) . . . .
C9 C10 C11 C12 176.4(3) . . . .
C9 C10 C11 C16 -2.4(5) . . . .
C16 C11 C12 C13 -1.0(5) . . . .
C10 C11 C12 C13 -179.8(3) . . . .
C11 C12 C13 C14 -1.5(5) . . . .
C12 C13 C14 C15 1.8(5) . . . .
C13 C14 C15 C16 0.4(5) . . . .
C12 C11 C16 C15 3.2(4) . . . .
C10 C11 C16 C15 -178.0(3) . . . .
C12 C11 C16 C17 -176.2(3) . . . .
C10 C11 C16 C17 2.6(4) . . . .
C14 C15 C16 C11 -2.9(5) . . . .
C14 C15 C16 C17 176.5(3) . . . .
O5 C8 C17 C16 -175.1(2) . . . .
C9 C8 C17 C16 -2.9(4) . . . .
O5 C8 C17 C18 2.7(4) . . . .
C9 C8 C17 C18 174.9(3) . . . .
C11 C16 C17 C8 0.0(4) . . . .
C15 C16 C17 C8 -179.4(3) . . . .
C11 C16 C17 C18 -177.7(3) . . . .
C15 C16 C17 C18 2.9(4) . . . .
C8 C17 C18 O2 77.9(4) . . . .
C16 C17 C18 O2 -104.4(4) . . . .
C8 C17 C18 O1 -103.0(3) . . . .
C16 C17 C18 O1 74.6(4) . . . .
C8 C17 C18 Zn2 -111(4) . . . .
C16 C17 C18 Zn2 66(4) . . . .
N2 C20 C21 N1 0.5(4) . . . .
N1 C23 C24 C25 -179.0(3) . . . .
C23 C24 C25 C29 174.0(3) . . . 6_545
N5 C26 C27 N6 0.0(4) . . . .
N3 C30 C31 N4 -0.4(4) . . . .
N4 C33 C34 C34 -51.8(11) . . . 5
N2 C22 N1 C21 0.5(4) . . . .
N2 C22 N1 C23 176.3(3) . . . .
C20 C21 N1 C22 -0.6(4) . . . .
C20 C21 N1 C23 -176.3(3) . . . .
C24 C23 N1 C22 127.1(3) . . . .
C24 C23 N1 C21 -57.9(5) . . . .
N1 C22 N2 C20 -0.2(4) . . . .
N1 C22 N2 Zn1 -172.3(2) . . . .
C21 C20 N2 C22 -0.2(4) . . . .
C21 C20 N2 Zn1 172.2(2) . . . .
N4 C32 N3 C30 -0.5(3) . . . .
N4 C32 N3 Zn1 -175.2(2) . . . .
C31 C30 N3 C32 0.6(4) . . . .
C31 C30 N3 Zn1 175.5(2) . . . .
N3 C32 N4 C31 0.2(4) . . . .
N3 C32 N4 C33 175.3(3) . . . .
C30 C31 N4 C32 0.1(4) . . . .
C30 C31 N4 C33 -174.8(3) . . . .
C34 C33 N4 C32 131.2(4) . . . .
C34 C33 N4 C31 -54.7(6) . . . .
N6 C28 N5 C26 0.2(4) . . . .
N6 C28 N5 Zn2 -177.8(2) . . . .
C27 C26 N5 C28 -0.1(4) . . . .
C27 C26 N5 Zn2 177.7(2) . . . .
N5 C28 N6 C27 -0.2(4) . . . .
N5 C28 N6 C29 -177.4(3) . . . .
C26 C27 N6 C28 0.1(4) . . . .
C26 C27 N6 C29 177.3(3) . . . .
C25 C29 N6 C28 114.0(4) 6_546 . . .
C25 C29 N6 C27 -62.7(4) 6_546 . . .
O2 C18 O1 Zn2 -0.4(3) . . . .
C17 C18 O1 Zn2 -179.4(2) . . . .
O1 C18 O2 Zn2 0.4(3) . . . .
C17 C18 O2 Zn2 179.4(3) . . . .
O4 C1 O3 Zn1 23.4(5) . . . .
C2 C1 O3 Zn1 -161.0(2) . . . .
C5 C6 O5 C8 -162.8(3) . . . .
C7 C6 O5 C8 20.7(4) . . . .
C17 C8 O5 C6 -143.8(3) . . . .
C9 C8 O5 C6 44.1(4) . . . .
O7 C19 O6 Zn1 9.8(3) . . . .
C3 C19 O6 Zn1 -164.5(2) 4 . . .
O6 C19 O7 Zn1 -8.5(3) . . . .
C3 C19 O7 Zn1 165.7(3) 4 . . .
C1 O3 Zn1 N2 29.6(3) . . . .
C1 O3 Zn1 N3 145.5(3) . . . .
C1 O3 Zn1 O6 -86.5(3) . . . .
C1 O3 Zn1 O7 -127.8(3) . . . .
C1 O3 Zn1 C19 -112.8(3) . . . .
C22 N2 Zn1 O3 23.6(3) . . . .
C20 N2 Zn1 O3 -146.9(2) . . . .
C22 N2 Zn1 N3 -87.3(3) . . . .
C20 N2 Zn1 N3 102.2(3) . . . .
C22 N2 Zn1 O6 162.3(3) . . . .
C20 N2 Zn1 O6 -8.2(3) . . . .
C22 N2 Zn1 O7 156.7(2) . . . .
C20 N2 Zn1 O7 -13.8(4) . . . .
C22 N2 Zn1 C19 163.2(3) . . . .
C20 N2 Zn1 C19 -7.3(3) . . . .
C32 N3 Zn1 O3 97.9(3) . . . .
C30 N3 Zn1 O3 -75.8(3) . . . .
C32 N3 Zn1 N2 -142.2(2) . . . .
C30 N3 Zn1 N2 44.1(3) . . . .
C32 N3 Zn1 O6 -44.3(3) . . . .
C30 N3 Zn1 O6 142.0(2) . . . .
C32 N3 Zn1 O7 9.5(3) . . . .
C30 N3 Zn1 O7 -164.2(3) . . . .
C32 N3 Zn1 C19 -17.2(3) . . . .
C30 N3 Zn1 C19 169.1(2) . . . .
C19 O6 Zn1 O3 -56.7(2) . . . .
C19 O6 Zn1 N2 178.4(2) . . . .
C19 O6 Zn1 N3 68.2(2) . . . .
C19 O6 Zn1 O7 -5.08(17) . . . .
C19 O7 Zn1 O3 150.0(2) . . . .
C19 O7 Zn1 N2 11.9(3) . . . .
C19 O7 Zn1 N3 -109.6(2) . . . .
C19 O7 Zn1 O6 5.22(18) . . . .
O7 C19 Zn1 O3 -32.9(2) . . . .
O6 C19 Zn1 O3 138.03(19) . . . .
C3 C19 Zn1 O3 -158.8(8) 4 . . .
O7 C19 Zn1 N2 -172.79(19) . . . .
O6 C19 Zn1 N2 -1.8(2) . . . .
C3 C19 Zn1 N2 61.3(8) 4 . . .
O7 C19 Zn1 N3 71.2(2) . . . .
O6 C19 Zn1 N3 -117.85(19) . . . .
C3 C19 Zn1 N3 -54.7(8) 4 . . .
O7 C19 Zn1 O6 -171.0(3) . . . .
C3 C19 Zn1 O6 63.1(8) 4 . . .
O6 C19 Zn1 O7 171.0(3) . . . .
C3 C19 Zn1 O7 -125.9(9) 4 . . .
C28 N5 Zn2 N5 -54.2(2) . . . 2_656
C26 N5 Zn2 N5 128.4(3) . . . 2_656
C28 N5 Zn2 O1 -172.5(2) . . . 2_656
C26 N5 Zn2 O1 10.1(4) . . . 2_656
C28 N5 Zn2 O1 99.0(3) . . . .
C26 N5 Zn2 O1 -78.4(3) . . . .
C28 N5 Zn2 O2 41.4(3) . . . .
C26 N5 Zn2 O2 -136.0(3) . . . .
C28 N5 Zn2 O2 -162.9(3) . . . 2_656
C26 N5 Zn2 O2 19.7(3) . . . 2_656
C28 N5 Zn2 C18 -166.0(2) . . . 2_656
C26 N5 Zn2 C18 16.6(3) . . . 2_656
C28 N5 Zn2 C18 70.9(3) . . . .
C26 N5 Zn2 C18 -106.5(3) . . . .
C18 O1 Zn2 N5 11.6(3) . . . 2_656
C18 O1 Zn2 N5 -107.80(19) . . . .
C18 O1 Zn2 O1 102.9(2) . . . 2_656
C18 O1 Zn2 O2 0.22(18) . . . .
C18 O1 Zn2 O2 159.26(19) . . . 2_656
C18 O1 Zn2 C18 131.00(19) . . . 2_656
C18 O2 Zn2 N5 -174.4(2) . . . 2_656
C18 O2 Zn2 N5 84.4(2) . . . .
C18 O2 Zn2 O1 -79.0(2) . . . 2_656
C18 O2 Zn2 O1 -0.22(18) . . . .
C18 O2 Zn2 O2 -43.33(19) . . . 2_656
C18 O2 Zn2 C18 -67.0(3) . . . 2_656
O2 C18 Zn2 N5 6.5(2) . . . 2_656
O1 C18 Zn2 N5 -173.13(18) . . . 2_656
C17 C18 Zn2 N5 -165(4) . . . 2_656
O2 C18 Zn2 N5 -103.7(2) . . . .
O1 C18 Zn2 N5 76.7(2) . . . .
C17 C18 Zn2 N5 85(4) . . . .
O2 C18 Zn2 O1 103.4(2) . . . 2_656
O1 C18 Zn2 O1 -76.2(2) . . . 2_656
C17 C18 Zn2 O1 -68(4) . . . 2_656
O2 C18 Zn2 O1 179.6(3) . . . .
C17 C18 Zn2 O1 9(4) . . . .
O1 C18 Zn2 O2 -179.6(3) . . . .
C17 C18 Zn2 O2 -171(4) . . . .
O2 C18 Zn2 O2 154.40(17) . . . 2_656
O1 C18 Zn2 O2 -25.2(2) . . . 2_656
C17 C18 Zn2 O2 -17(4) . . . 2_656
O2 C18 Zn2 C18 126.2(2) . . . 2_656
O1 C18 Zn2 C18 -53.40(17) . . . 2_656
C17 C18 Zn2 C18 -45(4) . . . 2_656
